data_7223140
loop_
_publ_author_name
'Tiwari, Ranjay K.'
'Kumar, Jitendra'
'Behera, Jogendra Nath'

_publ_section_title
;
 Organically Templated Linear Metal Sulfites
;
_journal_name_full 'RSC Adv.'
_journal_paper_doi 10.1039/C5RA20932C
_journal_year 2015
_chemical_formula_moiety 'O6 S2 Zn, C6 H18 N2'
_chemical_formula_sum 'C6 H18 N2 O6 S2 Zn'
_chemical_formula_weight 343.71
_chemical_name_systematic
;
 ?
;
_space_group_IT_number 15
_symmetry_cell_setting monoclinic
_symmetry_space_group_name_Hall '-C 2yc'
_symmetry_space_group_name_H-M 'C 1 2/c 1'
_atom_sites_solution_hydrogens geom
_atom_sites_solution_primary direct
_atom_sites_solution_secondary difmap
_audit_creation_method SHELXL-97
_audit_update_record
;
2015-08-09 deposited with the CCDC.
2015-11-02 downloaded from the CCDC.
;
_cell_angle_alpha 90.00
_cell_angle_beta 109.333(4)
_cell_angle_gamma 90.00
_cell_formula_units_Z 4
_cell_length_a 21.1872(13)
_cell_length_b 8.5354(4)
_cell_length_c 8.0784(4)
_cell_measurement_reflns_used 2113
_cell_measurement_temperature 296(2)
_cell_measurement_theta_max 30.6
_cell_measurement_theta_min 3.5
_cell_volume 1378.53(13)
_computing_cell_refinement 'Bruker SAINT'
_computing_data_collection 'Bruker APEX2'
_computing_data_reduction 'Bruker SAINT'
_computing_molecular_graphics 'Bruker SHELXTL'
_computing_publication_material 'Bruker SHELXTL'
_computing_structure_refinement 'SHELXL-97 (Sheldrick, 2008)'
_computing_structure_solution 'SHELXS-97 (Sheldrick, 2008)'
_diffrn_ambient_temperature 296(2)
_diffrn_measured_fraction_theta_full 0.997
_diffrn_measured_fraction_theta_max 0.997
_diffrn_measurement_device_type 'Bruker APEX-II CCD'
_diffrn_measurement_method '\f and \w scans'
_diffrn_radiation_monochromator graphite
_diffrn_radiation_source 'fine-focus sealed tube'
_diffrn_radiation_type MoK\a
_diffrn_radiation_wavelength 0.71073
_diffrn_reflns_av_R_equivalents 0.0419
_diffrn_reflns_av_sigmaI/netI 0.0296
_diffrn_reflns_limit_h_max 29
_diffrn_reflns_limit_h_min -30
_diffrn_reflns_limit_k_max 12
_diffrn_reflns_limit_k_min -11
_diffrn_reflns_limit_l_max 11
_diffrn_reflns_limit_l_min -11
_diffrn_reflns_number 12033
_diffrn_reflns_theta_full 30.57
_diffrn_reflns_theta_max 30.57
_diffrn_reflns_theta_min 3.48
_exptl_absorpt_coefficient_mu 2.100
_exptl_absorpt_correction_T_max 0.710
_exptl_absorpt_correction_T_min 0.615
_exptl_absorpt_correction_type multi-scan
_exptl_absorpt_process_details sadabs
_exptl_crystal_colour colourless
_exptl_crystal_density_diffrn 1.656
_exptl_crystal_density_method 'not measured'
_exptl_crystal_description block
_exptl_crystal_F_000 712
_exptl_crystal_size_max 0.25
_exptl_crystal_size_mid 0.2
_exptl_crystal_size_min 0.17
_refine_diff_density_max 0.439
_refine_diff_density_min -0.517
_refine_diff_density_rms 0.086
_refine_ls_extinction_method none
_refine_ls_goodness_of_fit_ref 1.069
_refine_ls_hydrogen_treatment mixed
_refine_ls_matrix_type full
_refine_ls_number_parameters 90
_refine_ls_number_reflns 2113
_refine_ls_number_restraints 0
_refine_ls_restrained_S_all 1.069
_refine_ls_R_factor_all 0.0385
_refine_ls_R_factor_gt 0.0310
_refine_ls_shift/su_max 0.000
_refine_ls_shift/su_mean 0.000
_refine_ls_structure_factor_coef Fsqd
_refine_ls_weighting_details 'calc w=1/[\s^2^(Fo^2^)+(0.0406P)^2^+1.1480P] where P=(Fo^2^+2Fc^2^)/3'
_refine_ls_weighting_scheme calc
_refine_ls_wR_factor_gt 0.0781
_refine_ls_wR_factor_ref 0.0817
_reflns_number_gt 1833
_reflns_number_total 2113
_reflns_threshold_expression >2sigma(I)
_cod_data_source_file c5ra20932c2.cif
_cod_data_source_block complex4
_cod_original_sg_symbol_H-M C2/c
_cod_database_code 7223140

loop_
_symmetry_equiv_pos_as_xyz
'x, y, z'
'-x, y, -z+1/2'
'x+1/2, y+1/2, z'
'-x+1/2, y+1/2, -z+1/2'
'-x, -y, -z'
'x, -y, z-1/2'
'-x+1/2, -y+1/2, -z'
'x+1/2, -y+1/2, z-1/2'

loop_
_atom_site_label
_atom_site_type_symbol
_atom_site_fract_x
_atom_site_fract_y
_atom_site_fract_z
_atom_site_U_iso_or_equiv
_atom_site_adp_type
_atom_site_occupancy
_atom_site_symmetry_multiplicity
_atom_site_calc_flag
_atom_site_refinement_flags
C1 C -0.15204(11) -0.2840(3) -0.1084(3) 0.0378(5) Uani 1 1 d .
H1D H -0.1475 -0.1716 -0.0912 0.045 Uiso 1 1 calc R
H1E H -0.1858 -0.3199 -0.0604 0.045 Uiso 1 1 calc R
C2 C -0.17469(12) -0.3190(3) -0.3013(3) 0.0397(5) Uani 1 1 d .
H2A H -0.1846 -0.4299 -0.3189 0.048 Uiso 1 1 calc R
H2B H -0.1385 -0.2955 -0.3461 0.048 Uiso 1 1 calc R
C3 C -0.23574(12) -0.2265(3) -0.4042(3) 0.0440(5) Uani 1 1 d .
H3A H -0.2242 -0.1162 -0.3973 0.053 Uiso 1 1 calc R
H3B H -0.2700 -0.2402 -0.3502 0.053 Uiso 1 1 calc R
N1 N -0.08763(9) -0.3599(2) -0.0126(2) 0.0292(3) Uani 1 1 d .
O1 O -0.01902(7) 0.16821(17) 0.04670(17) 0.0305(3) Uani 1 1 d .
O2 O -0.08444(10) 0.34997(18) -0.1654(2) 0.0474(5) Uani 1 1 d .
O3 O -0.07989(8) 0.08365(19) -0.25127(18) 0.0364(3) Uani 1 1 d .
S1 S -0.08641(2) 0.18517(6) -0.10340(6) 0.02719(12) Uani 1 1 d .
Zn1 Zn 0.0000 0.02816(3) 0.2500 0.02507(10) Uani 1 2 d S
H1A H -0.0555(17) -0.313(4) -0.026(4) 0.053(9) Uiso 1 1 d .
H1B H -0.0874(14) -0.458(4) -0.049(4) 0.041(7) Uiso 1 1 d .
H1C H -0.0829(13) -0.358(3) 0.095(4) 0.035(6) Uiso 1 1 d .

loop_
_atom_site_aniso_label
_atom_site_aniso_U_11
_atom_site_aniso_U_22
_atom_site_aniso_U_33
_atom_site_aniso_U_23
_atom_site_aniso_U_13
_atom_site_aniso_U_12
C1 0.0376(11) 0.0463(13) 0.0250(9) -0.0031(9) 0.0042(8) 0.0093(9)
C2 0.0389(11) 0.0530(14) 0.0229(9) 0.0023(9) 0.0047(8) 0.0085(10)
C3 0.0382(11) 0.0563(15) 0.0299(10) 0.0006(10) 0.0009(9) 0.0107(11)
N1 0.0335(9) 0.0287(9) 0.0208(7) -0.0021(6) 0.0027(6) -0.0003(7)
O1 0.0367(7) 0.0308(7) 0.0196(6) 0.0067(5) 0.0032(5) -0.0018(6)
O2 0.0859(13) 0.0265(8) 0.0235(7) 0.0032(6) 0.0096(8) 0.0186(8)
O3 0.0444(8) 0.0332(8) 0.0244(7) -0.0063(6) 0.0017(6) 0.0108(7)
S1 0.0312(2) 0.0297(2) 0.0202(2) 0.00208(16) 0.00783(17) 0.00685(17)
Zn1 0.03569(18) 0.02028(16) 0.01601(14) 0.000 0.00422(11) 0.000

loop_
_atom_type_symbol
_atom_type_description
_atom_type_scat_dispersion_real
_atom_type_scat_dispersion_imag
_atom_type_scat_source
C C 0.0033 0.0016 'International Tables Vol C Tables 4.2.6.8 and 6.1.1.4'
H H 0.0000 0.0000 'International Tables Vol C Tables 4.2.6.8 and 6.1.1.4'
N N 0.0061 0.0033 'International Tables Vol C Tables 4.2.6.8 and 6.1.1.4'
O O 0.0106 0.0060 'International Tables Vol C Tables 4.2.6.8 and 6.1.1.4'
S S 0.1246 0.1234 'International Tables Vol C Tables 4.2.6.8 and 6.1.1.4'
Zn Zn 0.2839 1.4301 'International Tables Vol C Tables 4.2.6.8 and 6.1.1.4'

loop_
_geom_angle_atom_site_label_1
_geom_angle_atom_site_label_2
_geom_angle_atom_site_label_3
_geom_angle
_geom_angle_site_symmetry_1
_geom_angle_site_symmetry_3
N1 C1 C2 112.29(18) . .
C1 C2 C3 112.9(2) . .
C2 C3 C3 113.8(3) . 7_444
S1 O1 Zn1 126.49(9) . .
S1 O3 Zn1 125.66(9) . 5
O2 S1 O3 104.64(9) . .
O2 S1 O1 103.28(9) . .
O3 S1 O1 105.25(9) . .
O3 Zn1 O3 121.07(10) 6_556 5
O3 Zn1 O1 103.96(6) 6_556 2
O3 Zn1 O1 110.99(6) 5 2
O3 Zn1 O1 110.99(6) 6_556 .
O3 Zn1 O1 103.96(6) 5 .
O1 Zn1 O1 104.94(9) 2 .

loop_
_geom_bond_atom_site_label_1
_geom_bond_atom_site_label_2
_geom_bond_distance
_geom_bond_site_symmetry_2
C1 N1 1.477(3) .
C1 C2 1.501(3) .
C2 C3 1.508(3) .
C3 C3 1.518(4) 7_444
O1 S1 1.5439(14) .
O1 Zn1 1.9623(13) .
O2 S1 1.4984(16) .
O3 S1 1.5187(15) .
O3 Zn1 1.9402(15) 5
Zn1 O3 1.9401(15) 6_556
Zn1 O3 1.9402(15) 5
Zn1 O1 1.9623(13) 2
